data_1540340
loop_
_publ_author_name
'Kupcik, V.'

_publ_section_title
;
 Die Kristallstruktur des Minerals Eclarit, (Cu, Fe) Pb9 Bi12 S28
;
_journal_name_full
;
Tschermaks Mineralogische und Petrographische Mitteilungen (-1978)
;
_journal_page_first 259
_journal_page_last 269
_journal_volume 32
_journal_year 1984
_chemical_formula_sum 'Bi23 Cu Fe Pb18 S56 Sb'
_chemical_name_systematic 'Bi23 Cu Fe Pb18 Sb S56'
_space_group_IT_number 62
_symmetry_space_group_name_Hall '-P 2ac 2n'
_symmetry_space_group_name_H-M 'P n m a'
_cell_angle_alpha 90
_cell_angle_beta 90
_cell_angle_gamma 90
_cell_formula_units_Z 1
_cell_length_a 54.76
_cell_length_b 4.03
_cell_length_c 22.75
_cell_volume 5020.534
_citation_journal_id_ASTM MPMTAG
_cod_data_source_file Kupcik_MPMTAG_1984_569.cif
_cod_data_source_block Bi23Cu1Fe1Pb18S56Sb1
_cod_original_formula_sum 'Bi23 Cu1 Fe1 Pb18 S56 Sb1'
_cod_database_code 1540340

loop_
_symmetry_equiv_pos_as_xyz
x,y,z
-x+1/2,-y,z+1/2
x+1/2,-y+1/2,-z+1/2
-x,y+1/2,-z
-x,-y,-z
x-1/2,y,-z-1/2
-x-1/2,y-1/2,z-1/2
x,-y-1/2,z

loop_
_atom_site_label
_atom_site_type_symbol
_atom_site_fract_x
_atom_site_fract_y
_atom_site_fract_z
_atom_site_occupancy
_atom_site_U_iso_or_equiv
Sb4 Sb 0.5623 0.25 0.7946 0.05 0.0
S15 S 0.5918 0.25 0.896 0.5 0.0
Sb5 Sb 0.4412 0.25 0.3674 0.05 0.0
Fe4 Fe 0.5623 0.25 0.7946 0.05 0.0
S9 S 0.7147 0.25 0.677 0.5 0.0
S18 S 0.5242 0.25 0.965 0.5 0.0
S4 S 0.2213 0.25 0.136 0.5 0.0
S8 S 0.2928 0.25 0.183 0.5 0.0
S3 S 0.1708 0.25 0.409 0.5 0.0
Fe3 Fe 0.6207 0.25 0.6726 0.05 0.0
S7 S 0.725 0.25 0.938 0.5 0.0
S20 S 0.5337 0.25 0.693 0.5 0.0
Pb4 Pb 0.8158 0.25 0.6842 0.5625 0.0
S19 S 0.4646 0.25 0.164 0.5 0.0
S16 S 0.4051 0.25 0.269 0.5 0.0
Pb6 Pb 0.3216 0.25 0.1382 0.5625 0.0
S28 S 0.1532 0.25 0.036 0.5 0.0
Pb7 Pb 0.3693 0.25 0.1382 0.5625 0.0
Bi3 Bi 0.1256 0.25 0.2221 0.7188 0.0
S21 S 0.4733 0.25 0.462 0.5 0.0
S5 S 0.2258 0.25 0.284 0.5 0.0
Pb5 Pb 0.7505 0.25 0.7935 0.5625 0.0
Sb2 Sb 0.006 0.25 0.4211 0.05 0.0
Cu1 Cu 0.6945 0.25 0.861 0.25 0.0
Bi4 Bi 0.1231 0.25 0.4092 0.7188 0.0
Bi2 Bi 0.9342 0.25 0.6692 0.7188 0.0
Sb3 Sb 0.6207 0.25 0.6726 0.05 0.0
S13 S 0.6532 0.25 0.768 0.5 0.0
Bi7 Bi 0.3162 0.25 0.2798 0.7188 0.0
Pb1 Pb 0.0084 0.25 0.2346 0.5625 0.0
Bi1 Bi 0.9299 0.25 0.8519 0.7188 0.0
Bi8 Bi 0.6803 0.25 0.5574 0.7188 0.0
S24 S 0.0654 0.25 0.416 0.5 0.0
S17 S 0.5889 0.25 0.58 0.5 0.0
S27 S 0.877 0.25 0.511 0.5 0.0
S14 S 0.3532 0.25 0.394 0.5 0.0
S10 S 0.2912 0.25 0.487 0.5 0.0
Fe1 Fe 0.026 0.25 0.0445 0.05 0.0
S26 S 0.8749 0.25 0.684 0.5 0.0
S11 S 0.6599 0.25 0.92 0.5 0.0
S23 S 0.0645 0.25 0.24 0.5 0.0
S2 S 0.1725 0.25 0.218 0.5 0.0
Bi6 Bi 0.2512 0.25 0.3754 0.7188 0.0
S1 S 0.9777 0.25 0.864 0.5 0.0
S22 S 0.0752 0.25 0.067 0.5 0.0
Fe2 Fe 0.006 0.25 0.4211 0.05 0.0
Pb2 Pb 0.8837 0.25 0.9965 0.5625 0.0
Pb8 Pb 0.4301 0.25 0.034 0.5625 0.0
S6 S 0.7764 0.25 0.582 0.5 0.0
Sb1 Sb 0.026 0.25 0.0445 0.05 0.0
S12 S 0.981 0.25 0.676 0.5 0.0
S25 S 0.8745 0.25 0.86 0.5 0.0
Fe5 Fe 0.4412 0.25 0.3674 0.05 0.0
Pb3 Pb 0.8209 0.25 0.8823 0.5625 0.0
Bi5 Bi 0.2451 0.25 0.0357 0.7188 0.0
